data_1574963
loop_
_publ_author_name
'Xu, Huihui'
'Le&#xf3;n Baeza, Jos&#xe9; Miguel'
'Baceiredo, Antoine'
'Rojas Guerrero, Ren&#xe9; Segundo'
'Saffon-Merceron, Nathalie'
'Branchadell, Vicen&#xe7;'
'Kato, Tsuyoshi'

_publ_section_title
;
 Aluminacyclopropene-phosphine complex: a carbene-exchange reagent.
;
_journal_issue 31
_journal_name_full 'Chemical science'
_journal_page_first 14225
_journal_page_last 14230
_journal_paper_doi 10.1039/d5sc03846d
_journal_volume 16
_journal_year 2025
_chemical_formula_sum 'C50 H87 Al N5 P Si'
_chemical_formula_weight 844.28
_space_group_crystal_system monoclinic
_space_group_IT_number 14
_space_group_name_Hall '-P 2ybc'
_space_group_name_H-M_alt 'P 1 21/c 1'
_atom_sites_solution_hydrogens geom
_atom_sites_solution_primary dual
_audit_creation_method SHELXL-2019/1
_audit_update_record
;
2025-04-04 deposited with the CCDC.	2025-06-30 downloaded from the CCDC.
;
_cell_angle_alpha 90
_cell_angle_beta 95.958(2)
_cell_angle_gamma 90
_cell_formula_units_Z 4
_cell_length_a 15.9863(9)
_cell_length_b 17.6296(10)
_cell_length_c 18.6567(11)
_cell_measurement_reflns_used 9879
_cell_measurement_temperature 193(2)
_cell_measurement_theta_max 22.78
_cell_measurement_theta_min 2.31
_cell_volume 5229.7(5)
_computing_cell_refinement 'Bruker SAINT'
_computing_data_collection 'Bruker APEX2'
_computing_data_reduction 'Bruker SAINT'
_computing_molecular_graphics 'Bruker SHELXTL'
_computing_publication_material 'Bruker SHELXTL'
_computing_structure_refinement 'SHELXL-2019/1 (Sheldrick, 2019)'
_computing_structure_solution 'SHELXT (Sheldrick 2015)'
_diffrn_ambient_temperature 193(2)
_diffrn_measured_fraction_theta_full 0.999
_diffrn_measured_fraction_theta_max 0.992
_diffrn_measurement_device_type 'Bruker kappa APEX-II CCD Quazar'
_diffrn_measurement_method 'Phi and omega scans'
_diffrn_radiation_type MoK\a
_diffrn_radiation_wavelength 0.71073
_diffrn_reflns_av_R_equivalents 0.0909
_diffrn_reflns_av_unetI/netI 0.0495
_diffrn_reflns_Laue_measured_fraction_full 0.999
_diffrn_reflns_Laue_measured_fraction_max 0.992
_diffrn_reflns_limit_h_max 21
_diffrn_reflns_limit_h_min -21
_diffrn_reflns_limit_k_max 23
_diffrn_reflns_limit_k_min -23
_diffrn_reflns_limit_l_max 24
_diffrn_reflns_limit_l_min -24
_diffrn_reflns_number 165290
_diffrn_reflns_point_group_measured_fraction_full 0.999
_diffrn_reflns_point_group_measured_fraction_max 0.992
_diffrn_reflns_theta_full 25.242
_diffrn_reflns_theta_max 27.972
_diffrn_reflns_theta_min 2.424
_diffrn_source 'Incoatec microfocus sealed tube'
_exptl_absorpt_coefficient_mu 0.128
_exptl_absorpt_correction_T_max 0.7432
_exptl_absorpt_correction_T_min 0.7100
_exptl_absorpt_correction_type multi-scan
_exptl_absorpt_process_details 'SADABS (Bruker-AXS)'
_exptl_crystal_colour red
_exptl_crystal_density_diffrn 1.072
_exptl_crystal_description block
_exptl_crystal_F_000 1856
_exptl_crystal_size_max 0.220
_exptl_crystal_size_mid 0.200
_exptl_crystal_size_min 0.160
_refine_diff_density_max 0.848
_refine_diff_density_min -0.389
_refine_diff_density_rms 0.056
_refine_ls_extinction_method none
_refine_ls_goodness_of_fit_ref 1.012
_refine_ls_hydrogen_treatment constr
_refine_ls_matrix_type full
_refine_ls_number_parameters 545
_refine_ls_number_reflns 12500
_refine_ls_number_restraints 0
_refine_ls_restrained_S_all 1.012
_refine_ls_R_factor_all 0.0922
_refine_ls_R_factor_gt 0.0533
_refine_ls_shift/su_max 0.000
_refine_ls_shift/su_mean 0.000
_refine_ls_structure_factor_coef Fsqd
_refine_ls_weighting_details 'w=1/[\s^2^(Fo^2^)+(0.0549P)^2^+5.1126P] where P=(Fo^2^+2Fc^2^)/3'
_refine_ls_weighting_scheme calc
_refine_ls_wR_factor_gt 0.1247
_refine_ls_wR_factor_ref 0.1462
_reflns_Friedel_coverage 0.000
_reflns_number_gt 8560
_reflns_number_total 12500
_reflns_threshold_expression 'I > 2\s(I)'
_cod_data_source_file d5sc03846d2.cif
_cod_data_source_block 8
_cod_depositor_comments 'Adding full bibliography for 1574958--1574964.cif.'
_cod_original_sg_symbol_H-M 'P 21/c'
_cod_database_code 1574963
_shelx_shelxl_version_number 2019/1
_shelx_space_group_comment
; 
The symmetry employed for this shelxl refinement is uniquely defined 
by the following loop, which should always be used as a source of 
symmetry information in preference to the above space-group names. 
They are only intended as comments. 
;
_shelx_estimated_absorpt_t_min 0.972
_shelx_estimated_absorpt_t_max 0.980

loop_
_space_group_symop_operation_xyz
'x, y, z'
'-x, y+1/2, -z+1/2'
'-x, -y, -z'
'x, -y-1/2, z-1/2'

loop_
_atom_site_label
_atom_site_type_symbol
_atom_site_fract_x
_atom_site_fract_y
_atom_site_fract_z
_atom_site_U_iso_or_equiv
_atom_site_adp_type
_atom_site_occupancy
_atom_site_site_symmetry_order
_atom_site_calc_flag
_atom_site_refinement_flags_posn
_atom_site_refinement_flags_adp
_atom_site_refinement_flags_occupancy
_atom_site_disorder_assembly
_atom_site_disorder_group
P1 P 0.36964(3) 0.45453(3) 0.25097(3) 0.01686(11) Uani 1 1 d . . . . .
Si1 Si 0.49838(4) 0.45345(4) 0.18049(3) 0.02676(15) Uani 1 1 d . . . . .
Al1 Al 0.19844(4) 0.47931(3) 0.32738(3) 0.02032(14) Uani 1 1 d . . . . .
N1 N 0.23365(11) 0.38384(9) 0.36953(9) 0.0194(3) Uani 1 1 d . . . . .
N2 N 0.40100(12) 0.41000(10) 0.17729(9) 0.0248(4) Uani 1 1 d . . . . .
N3 N 0.46193(11) 0.50353(10) 0.25088(9) 0.0222(4) Uani 1 1 d . . . . .
N4 N 0.23512(12) 0.62807(10) 0.11603(10) 0.0283(4) Uani 1 1 d . . . . .
N5 N 0.20219(11) 0.56136(10) 0.38904(10) 0.0255(4) Uani 1 1 d . . . . .
C1 C 0.37731(13) 0.39868(12) 0.32926(11) 0.0226(4) Uani 1 1 d . . . . .
C2 C 0.31649(13) 0.36779(11) 0.36911(11) 0.0202(4) Uani 1 1 d . . . . .
C3 C 0.36259(14) 0.31019(13) 0.42041(12) 0.0281(5) Uani 1 1 d . . . . .
H3 H 0.332211 0.295299 0.462478 0.034 Uiso 1 1 calc R U . . .
C4 C 0.39203(16) 0.24350(13) 0.37584(14) 0.0367(6) Uani 1 1 d . . . . .
H4A H 0.415166 0.201823 0.407506 0.044 Uiso 1 1 calc R U . . .
H4B H 0.345258 0.223590 0.342135 0.044 Uiso 1 1 calc R U . . .
C5 C 0.46035(16) 0.27917(14) 0.33499(13) 0.0362(6) Uani 1 1 d . . . . .
H5A H 0.445911 0.275141 0.282233 0.043 Uiso 1 1 calc R U . . .
H5B H 0.515566 0.254756 0.348250 0.043 Uiso 1 1 calc R U . . .
C6 C 0.46109(15) 0.36237(13) 0.35975(12) 0.0285(5) Uani 1 1 d . . . . .
H6 H 0.512703 0.391723 0.351348 0.034 Uiso 1 1 calc R U . . .
C7 C 0.44610(14) 0.35167(14) 0.43970(12) 0.0295(5) Uani 1 1 d . . . . .
H7A H 0.489323 0.319637 0.466834 0.035 Uiso 1 1 calc R U . . .
H7B H 0.439565 0.400217 0.465212 0.035 Uiso 1 1 calc R U . . .
C8 C 0.59110(17) 0.39071(17) 0.20544(16) 0.0440(7) Uani 1 1 d . . . . .
H8A H 0.639761 0.421830 0.222969 0.066 Uiso 1 1 calc R U . . .
H8B H 0.603994 0.361912 0.163018 0.066 Uiso 1 1 calc R U . . .
H8C H 0.578149 0.355492 0.243399 0.066 Uiso 1 1 calc R U . . .
C9 C 0.52160(18) 0.50673(17) 0.09921(14) 0.0448(7) Uani 1 1 d . . . . .
H9A H 0.478494 0.545693 0.088017 0.067 Uiso 1 1 calc R U . . .
H9B H 0.521707 0.471753 0.058396 0.067 Uiso 1 1 calc R U . . .
H9C H 0.576885 0.530924 0.108250 0.067 Uiso 1 1 calc R U . . .
C10 C 0.35860(16) 0.35453(13) 0.12480(12) 0.0309(5) Uani 1 1 d . . . . .
C11 C 0.42340(18) 0.29564(15) 0.10797(14) 0.0430(7) Uani 1 1 d . . . . .
H11A H 0.445969 0.270353 0.152620 0.064 Uiso 1 1 calc R U . . .
H11B H 0.469246 0.320658 0.086099 0.064 Uiso 1 1 calc R U . . .
H11C H 0.396691 0.257994 0.074361 0.064 Uiso 1 1 calc R U . . .
C12 C 0.28708(18) 0.31521(16) 0.15681(16) 0.0471(7) Uani 1 1 d . . . . .
H12A H 0.246296 0.353086 0.169615 0.071 Uiso 1 1 calc R U . . .
H12B H 0.309172 0.287286 0.200114 0.071 Uiso 1 1 calc R U . . .
H12C H 0.259424 0.279767 0.121461 0.071 Uiso 1 1 calc R U . . .
C13 C 0.3260(2) 0.39535(15) 0.05522(13) 0.0444(7) Uani 1 1 d . . . . .
H13A H 0.296910 0.358988 0.021579 0.067 Uiso 1 1 calc R U . . .
H13B H 0.373372 0.417784 0.033362 0.067 Uiso 1 1 calc R U . . .
H13C H 0.286784 0.435465 0.066075 0.067 Uiso 1 1 calc R U . . .
C14 C 0.49336(14) 0.57114(12) 0.29143(12) 0.0268(5) Uani 1 1 d . . . . .
C15 C 0.50278(16) 0.55707(14) 0.37246(12) 0.0328(5) Uani 1 1 d . . . . .
H15A H 0.547379 0.519685 0.384599 0.049 Uiso 1 1 calc R U . . .
H15B H 0.449623 0.537776 0.387078 0.049 Uiso 1 1 calc R U . . .
H15C H 0.517403 0.604697 0.397807 0.049 Uiso 1 1 calc R U . . .
C16 C 0.43307(16) 0.63678(13) 0.27130(14) 0.0344(5) Uani 1 1 d . . . . .
H16A H 0.452451 0.682136 0.298510 0.052 Uiso 1 1 calc R U . . .
H16B H 0.376579 0.623227 0.282926 0.052 Uiso 1 1 calc R U . . .
H16C H 0.431513 0.647081 0.219563 0.052 Uiso 1 1 calc R U . . .
C17 C 0.58026(16) 0.59107(15) 0.26924(14) 0.0384(6) Uani 1 1 d . . . . .
H17A H 0.618530 0.548162 0.279831 0.058 Uiso 1 1 calc R U . . .
H17B H 0.602280 0.635738 0.296209 0.058 Uiso 1 1 calc R U . . .
H17C H 0.575597 0.602066 0.217493 0.058 Uiso 1 1 calc R U . . .
C18 C 0.18304(13) 0.32944(11) 0.40460(11) 0.0226(4) Uani 1 1 d . . . . .
C19 C 0.15655(14) 0.26221(13) 0.36768(13) 0.0292(5) Uani 1 1 d . . . . .
C20 C 0.10701(16) 0.21083(14) 0.40101(16) 0.0406(6) Uani 1 1 d . . . . .
H20 H 0.088579 0.165780 0.376257 0.049 Uiso 1 1 calc R U . . .
C21 C 0.08419(17) 0.22383(16) 0.46893(16) 0.0451(7) Uani 1 1 d . . . . .
H21 H 0.051182 0.187654 0.491159 0.054 Uiso 1 1 calc R U . . .
C22 C 0.10931(16) 0.28924(15) 0.50435(14) 0.0381(6) Uani 1 1 d . . . . .
H22 H 0.093036 0.297799 0.551225 0.046 Uiso 1 1 calc R U . . .
C23 C 0.15835(14) 0.34413(13) 0.47368(12) 0.0268(5) Uani 1 1 d . . . . .
C24 C 0.17712(16) 0.24577(13) 0.29164(13) 0.0338(5) Uani 1 1 d . . . . .
H24 H 0.229513 0.274335 0.284021 0.041 Uiso 1 1 calc R U . . .
C25 C 0.1938(2) 0.16129(16) 0.27829(18) 0.0558(8) Uani 1 1 d . . . . .
H25A H 0.229341 0.140380 0.319547 0.084 Uiso 1 1 calc R U . . .
H25B H 0.222436 0.155846 0.234614 0.084 Uiso 1 1 calc R U . . .
H25C H 0.140237 0.133819 0.272216 0.084 Uiso 1 1 calc R U . . .
C26 C 0.10668(18) 0.27469(17) 0.23601(15) 0.0468(7) Uani 1 1 d . . . . .
H26A H 0.053100 0.251761 0.245559 0.070 Uiso 1 1 calc R U . . .
H26B H 0.119377 0.260735 0.187457 0.070 Uiso 1 1 calc R U . . .
H26C H 0.102642 0.330004 0.239541 0.070 Uiso 1 1 calc R U . . .
C27 C 0.18410(15) 0.41439(14) 0.51667(12) 0.0320(5) Uani 1 1 d . . . . .
H27 H 0.198623 0.454565 0.482209 0.038 Uiso 1 1 calc R U . . .
C28 C 0.26215(19) 0.39947(17) 0.56963(15) 0.0482(7) Uani 1 1 d . . . . .
H28A H 0.277010 0.445677 0.597260 0.072 Uiso 1 1 calc R U . . .
H28B H 0.309142 0.384609 0.542863 0.072 Uiso 1 1 calc R U . . .
H28C H 0.250216 0.358566 0.602664 0.072 Uiso 1 1 calc R U . . .
C29 C 0.1139(2) 0.44488(18) 0.55810(18) 0.0568(8) Uani 1 1 d . . . . .
H29A H 0.062913 0.452258 0.524869 0.085 Uiso 1 1 calc R U . . .
H29B H 0.131221 0.493460 0.580472 0.085 Uiso 1 1 calc R U . . .
H29C H 0.102399 0.408523 0.595592 0.085 Uiso 1 1 calc R U . . .
C30 C 0.27011(13) 0.49059(11) 0.24686(10) 0.0187(4) Uani 1 1 d . . . . .
C31 C 0.21441(14) 0.52019(11) 0.19088(11) 0.0225(4) Uani 1 1 d . . . . .
C32 C 0.12105(14) 0.50690(12) 0.19420(12) 0.0261(5) Uani 1 1 d . . . . .
C33 C 0.09554(14) 0.48383(12) 0.25768(12) 0.0262(5) Uani 1 1 d . . . . .
C34 C 0.06280(16) 0.51567(14) 0.12462(13) 0.0351(6) Uani 1 1 d . . . . .
H34A H 0.005993 0.530498 0.136171 0.042 Uiso 1 1 calc R U . . .
H34B H 0.084283 0.556340 0.094840 0.042 Uiso 1 1 calc R U . . .
C35 C 0.0573(2) 0.44158(17) 0.08226(16) 0.0567(9) Uani 1 1 d . . . . .
H35A H 0.113429 0.427399 0.070146 0.085 Uiso 1 1 calc R U . . .
H35B H 0.019573 0.448203 0.037852 0.085 Uiso 1 1 calc R U . . .
H35C H 0.035415 0.401499 0.111565 0.085 Uiso 1 1 calc R U . . .
C36 C 0.00326(16) 0.47207(17) 0.26628(15) 0.0419(6) Uani 1 1 d . . . . .
H36A H -0.024667 0.450852 0.220822 0.050 Uiso 1 1 calc R U . . .
H36B H -0.022559 0.522096 0.273867 0.050 Uiso 1 1 calc R U . . .
C37 C -0.01410(18) 0.42009(16) 0.32780(17) 0.0467(7) Uani 1 1 d . . . . .
H37A H 0.010479 0.370080 0.320662 0.070 Uiso 1 1 calc R U . . .
H37B H -0.074975 0.414971 0.329023 0.070 Uiso 1 1 calc R U . . .
H37C H 0.010991 0.441641 0.373480 0.070 Uiso 1 1 calc R U . . .
C38 C 0.23774(15) 0.55635(13) 0.12822(12) 0.0279(5) Uani 1 1 d . . . . .
C39 C 0.25265(18) 0.65779(15) 0.04365(13) 0.0417(6) Uani 1 1 d . . . . .
H39 H 0.244628 0.714042 0.043476 0.050 Uiso 1 1 calc R U . . .
C40 C 0.3425(2) 0.6414(2) 0.03072(18) 0.0606(9) Uani 1 1 d . . . . .
H40A H 0.380498 0.662446 0.070350 0.091 Uiso 1 1 calc R U . . .
H40B H 0.354448 0.664735 -0.014793 0.091 Uiso 1 1 calc R U . . .
H40C H 0.350805 0.586454 0.028200 0.091 Uiso 1 1 calc R U . . .
C41 C 0.1895(2) 0.6238(2) -0.01406(16) 0.0716(11) Uani 1 1 d . . . . .
H41A H 0.200786 0.642732 -0.061482 0.107 Uiso 1 1 calc R U . . .
H41B H 0.132419 0.638299 -0.004749 0.107 Uiso 1 1 calc R U . . .
H41C H 0.194486 0.568371 -0.013139 0.107 Uiso 1 1 calc R U . . .
C42 C 0.21039(16) 0.68646(13) 0.16942(14) 0.0347(6) Uani 1 1 d . . . . .
H42 H 0.211480 0.660592 0.217208 0.042 Uiso 1 1 calc R U . . .
C43 C 0.27126(19) 0.75270(15) 0.17890(18) 0.0507(7) Uani 1 1 d . . . . .
H43A H 0.329089 0.733508 0.185009 0.076 Uiso 1 1 calc R U . . .
H43B H 0.260298 0.781982 0.221584 0.076 Uiso 1 1 calc R U . . .
H43C H 0.263656 0.785363 0.136212 0.076 Uiso 1 1 calc R U . . .
C44 C 0.12115(18) 0.71427(16) 0.14944(18) 0.0501(7) Uani 1 1 d . . . . .
H44A H 0.117039 0.737923 0.101667 0.075 Uiso 1 1 calc R U . . .
H44B H 0.106594 0.751555 0.185074 0.075 Uiso 1 1 calc R U . . .
H44C H 0.082197 0.671282 0.148674 0.075 Uiso 1 1 calc R U . . .
C45 C 0.28375(15) 0.59695(13) 0.41128(13) 0.0318(5) Uani 1 1 d . . . . .
H45 H 0.323798 0.571738 0.381075 0.038 Uiso 1 1 calc R U . . .
C46 C 0.32062(18) 0.58158(19) 0.48977(15) 0.0508(7) Uani 1 1 d . . . . .
H46A H 0.285495 0.606299 0.522940 0.076 Uiso 1 1 calc R U . . .
H46B H 0.377915 0.601891 0.497442 0.076 Uiso 1 1 calc R U . . .
H46C H 0.321849 0.526795 0.498718 0.076 Uiso 1 1 calc R U . . .
C47 C 0.29108(19) 0.68148(14) 0.39475(17) 0.0472(7) Uani 1 1 d . . . . .
H47A H 0.270129 0.690907 0.344297 0.071 Uiso 1 1 calc R U . . .
H47B H 0.350135 0.697038 0.403135 0.071 Uiso 1 1 calc R U . . .
H47C H 0.257663 0.710689 0.426228 0.071 Uiso 1 1 calc R U . . .
C48 C 0.12378(15) 0.59843(13) 0.40500(13) 0.0311(5) Uani 1 1 d . . . . .
H48 H 0.080493 0.557285 0.401784 0.037 Uiso 1 1 calc R U . . .
C49 C 0.08984(18) 0.65823(16) 0.35017(16) 0.0462(7) Uani 1 1 d . . . . .
H49A H 0.125427 0.703557 0.355426 0.069 Uiso 1 1 calc R U . . .
H49B H 0.032175 0.671624 0.358596 0.069 Uiso 1 1 calc R U . . .
H49C H 0.090157 0.637827 0.301334 0.069 Uiso 1 1 calc R U . . .
C50 C 0.12393(18) 0.63154(16) 0.48154(15) 0.0438(7) Uani 1 1 d . . . . .
H50A H 0.145564 0.593508 0.517047 0.066 Uiso 1 1 calc R U . . .
H50B H 0.066437 0.645475 0.490038 0.066 Uiso 1 1 calc R U . . .
H50C H 0.159870 0.676671 0.486168 0.066 Uiso 1 1 calc R U . . .

loop_
_atom_site_aniso_label
_atom_site_aniso_U_11
_atom_site_aniso_U_22
_atom_site_aniso_U_33
_atom_site_aniso_U_23
_atom_site_aniso_U_13
_atom_site_aniso_U_12
P1 0.0192(3) 0.0167(2) 0.0147(2) 0.00114(19) 0.00142(19) -0.0004(2)
Si1 0.0262(3) 0.0327(3) 0.0226(3) 0.0022(3) 0.0083(2) 0.0022(3)
Al1 0.0206(3) 0.0193(3) 0.0211(3) 0.0012(2) 0.0024(2) 0.0013(2)
N1 0.0192(9) 0.0199(8) 0.0195(8) 0.0026(7) 0.0046(7) -0.0007(7)
N2 0.0306(10) 0.0252(9) 0.0189(8) -0.0049(7) 0.0047(7) 0.0013(8)
N3 0.0221(9) 0.0228(9) 0.0217(9) 0.0011(7) 0.0026(7) -0.0023(7)
N4 0.0315(11) 0.0265(10) 0.0262(10) 0.0100(8) -0.0008(8) 0.0025(8)
N5 0.0243(10) 0.0231(9) 0.0293(10) -0.0068(7) 0.0029(8) 0.0011(7)
C1 0.0214(11) 0.0252(10) 0.0210(10) 0.0059(8) 0.0011(8) 0.0034(8)
C2 0.0232(11) 0.0182(9) 0.0188(9) 0.0039(8) 0.0010(8) 0.0001(8)
C3 0.0260(12) 0.0313(12) 0.0275(11) 0.0135(9) 0.0046(9) 0.0029(9)
C4 0.0374(14) 0.0227(11) 0.0487(15) 0.0050(10) -0.0013(12) 0.0072(10)
C5 0.0397(14) 0.0390(14) 0.0309(12) 0.0012(10) 0.0078(11) 0.0137(11)
C6 0.0265(12) 0.0317(12) 0.0282(11) 0.0066(9) 0.0065(9) 0.0027(10)
C7 0.0251(12) 0.0405(13) 0.0220(11) 0.0017(9) -0.0025(9) 0.0054(10)
C8 0.0355(15) 0.0510(16) 0.0465(16) -0.0006(13) 0.0094(12) 0.0118(12)
C9 0.0478(17) 0.0596(18) 0.0290(13) 0.0062(12) 0.0137(12) -0.0038(14)
C10 0.0409(14) 0.0271(12) 0.0242(11) -0.0076(9) 0.0007(10) 0.0000(10)
C11 0.0547(17) 0.0366(14) 0.0366(14) -0.0132(11) -0.0003(12) 0.0100(13)
C12 0.0523(18) 0.0425(15) 0.0481(16) -0.0197(13) 0.0122(14) -0.0169(13)
C13 0.0616(19) 0.0398(15) 0.0288(13) -0.0055(11) -0.0092(12) 0.0074(13)
C14 0.0270(12) 0.0255(11) 0.0276(11) -0.0013(9) 0.0018(9) -0.0072(9)
C15 0.0363(14) 0.0366(13) 0.0249(11) -0.0059(10) -0.0001(10) -0.0059(11)
C16 0.0361(14) 0.0226(11) 0.0443(14) 0.0010(10) 0.0037(11) -0.0041(10)
C17 0.0308(14) 0.0443(15) 0.0408(14) -0.0041(11) 0.0072(11) -0.0125(11)
C18 0.0209(11) 0.0201(10) 0.0269(11) 0.0063(8) 0.0032(8) 0.0002(8)
C19 0.0261(12) 0.0246(11) 0.0371(13) 0.0019(9) 0.0035(10) -0.0023(9)
C20 0.0374(15) 0.0289(13) 0.0558(17) 0.0060(12) 0.0069(13) -0.0108(11)
C21 0.0394(15) 0.0419(15) 0.0554(17) 0.0198(13) 0.0110(13) -0.0126(12)
C22 0.0319(13) 0.0509(16) 0.0334(13) 0.0151(12) 0.0118(11) 0.0032(12)
C23 0.0225(11) 0.0310(12) 0.0271(11) 0.0082(9) 0.0038(9) 0.0040(9)
C24 0.0352(13) 0.0280(12) 0.0384(13) -0.0084(10) 0.0047(11) -0.0062(10)
C25 0.068(2) 0.0326(14) 0.069(2) -0.0158(14) 0.0170(17) -0.0083(14)
C26 0.0430(16) 0.0578(18) 0.0387(15) -0.0098(13) 0.0002(12) -0.0095(14)
C27 0.0362(14) 0.0368(13) 0.0243(11) 0.0013(10) 0.0097(10) 0.0058(11)
C28 0.0548(18) 0.0516(17) 0.0355(14) -0.0055(12) -0.0072(13) 0.0052(14)
C29 0.061(2) 0.0545(18) 0.0595(19) -0.0068(15) 0.0308(16) 0.0112(16)
C30 0.0220(10) 0.0153(9) 0.0188(9) 0.0003(7) 0.0017(8) -0.0013(8)
C31 0.0277(11) 0.0175(9) 0.0218(10) -0.0020(8) 0.0000(9) 0.0016(8)
C32 0.0267(12) 0.0201(10) 0.0298(11) -0.0011(9) -0.0047(9) 0.0025(9)
C33 0.0232(11) 0.0236(11) 0.0311(11) -0.0015(9) -0.0010(9) 0.0005(9)
C34 0.0338(13) 0.0332(13) 0.0355(13) 0.0045(10) -0.0089(11) 0.0017(11)
C35 0.068(2) 0.0483(17) 0.0462(17) -0.0071(13) -0.0301(15) 0.0013(15)
C36 0.0241(13) 0.0525(16) 0.0484(16) 0.0022(13) 0.0004(11) -0.0040(12)
C37 0.0345(15) 0.0454(16) 0.0627(19) -0.0050(14) 0.0168(14) -0.0040(12)
C38 0.0294(12) 0.0293(12) 0.0238(11) 0.0054(9) -0.0033(9) 0.0035(9)
C39 0.0548(17) 0.0383(14) 0.0326(13) 0.0194(11) 0.0066(12) 0.0067(13)
C40 0.067(2) 0.068(2) 0.0505(18) 0.0258(16) 0.0231(16) 0.0125(17)
C41 0.093(3) 0.088(3) 0.0313(16) 0.0210(16) -0.0079(16) -0.014(2)
C42 0.0423(15) 0.0241(11) 0.0369(13) 0.0049(10) 0.0010(11) 0.0027(10)
C43 0.0532(18) 0.0281(13) 0.068(2) 0.0032(13) -0.0050(15) -0.0023(12)
C44 0.0447(17) 0.0374(15) 0.068(2) 0.0002(14) 0.0060(15) 0.0089(13)
C45 0.0299(13) 0.0312(12) 0.0349(13) -0.0105(10) 0.0055(10) -0.0042(10)
C46 0.0378(16) 0.072(2) 0.0407(16) -0.0063(14) -0.0058(12) -0.0096(14)
C47 0.0522(18) 0.0321(14) 0.0604(18) -0.0146(13) 0.0203(14) -0.0104(12)
C48 0.0304(13) 0.0265(11) 0.0371(13) -0.0062(10) 0.0072(10) 0.0050(10)
C49 0.0457(17) 0.0418(15) 0.0513(17) -0.0003(13) 0.0053(13) 0.0201(13)
C50 0.0433(16) 0.0442(15) 0.0460(15) -0.0150(12) 0.0147(13) 0.0023(12)

loop_
_atom_type_symbol
_atom_type_description
_atom_type_scat_dispersion_real
_atom_type_scat_dispersion_imag
_atom_type_scat_source
C C 0.0033 0.0016 'International Tables Vol C Tables 4.2.6.8 and 6.1.1.4'
H H 0.0000 0.0000 'International Tables Vol C Tables 4.2.6.8 and 6.1.1.4'
N N 0.0061 0.0033 'International Tables Vol C Tables 4.2.6.8 and 6.1.1.4'
Al Al 0.0645 0.0514 'International Tables Vol C Tables 4.2.6.8 and 6.1.1.4'
Si Si 0.0817 0.0704 'International Tables Vol C Tables 4.2.6.8 and 6.1.1.4'
P P 0.1023 0.0942 'International Tables Vol C Tables 4.2.6.8 and 6.1.1.4'

loop_
_geom_angle_atom_site_label_1
_geom_angle_atom_site_label_2
_geom_angle_atom_site_label_3
_geom_angle
_geom_angle_site_symmetry_1
_geom_angle_site_symmetry_3
_geom_angle_publ_flag
N2 P1 C30 119.09(9) . . ?
N2 P1 N3 84.59(9) . . ?
C30 P1 N3 127.73(9) . . ?
N2 P1 C1 114.34(10) . . ?
C30 P1 C1 103.33(10) . . ?
N3 P1 C1 107.37(9) . . ?
N2 Si1 N3 83.09(8) . . ?
N2 Si1 C9 116.87(11) . . ?
N3 Si1 C9 118.26(12) . . ?
N2 Si1 C8 115.71(12) . . ?
N3 Si1 C8 115.67(11) . . ?
C9 Si1 C8 106.41(13) . . ?
N5 Al1 N1 116.32(8) . . ?
N5 Al1 C33 110.32(9) . . ?
N1 Al1 C33 119.39(9) . . ?
N5 Al1 C30 114.07(9) . . ?
N1 Al1 C30 103.28(8) . . ?
C33 Al1 C30 90.24(9) . . ?
C2 N1 C18 117.06(16) . . ?
C2 N1 Al1 115.24(13) . . ?
C18 N1 Al1 127.62(13) . . ?
C10 N2 P1 132.73(16) . . ?
C10 N2 Si1 131.07(15) . . ?
P1 N2 Si1 96.15(9) . . ?
C14 N3 P1 131.08(15) . . ?
C14 N3 Si1 132.72(15) . . ?
P1 N3 Si1 95.82(9) . . ?
C38 N4 C39 119.8(2) . . ?
C38 N4 C42 123.99(19) . . ?
C39 N4 C42 116.13(18) . . ?
C45 N5 C48 120.23(18) . . ?
C45 N5 Al1 118.81(14) . . ?
C48 N5 Al1 120.08(15) . . ?
C2 C1 C6 105.59(17) . . ?
C2 C1 P1 132.09(16) . . ?
C6 C1 P1 121.59(15) . . ?
N1 C2 C1 131.11(18) . . ?
N1 C2 C3 122.83(18) . . ?
C1 C2 C3 105.97(18) . . ?
C2 C3 C7 100.46(17) . . ?
C2 C3 C4 108.83(18) . . ?
C7 C3 C4 100.57(19) . . ?
C2 C3 H3 115.0 . . ?
C7 C3 H3 115.0 . . ?
C4 C3 H3 115.0 . . ?
C5 C4 C3 103.22(19) . . ?
C5 C4 H4A 111.1 . . ?
C3 C4 H4A 111.1 . . ?
C5 C4 H4B 111.1 . . ?
C3 C4 H4B 111.1 . . ?
H4A C4 H4B 109.1 . . ?
C4 C5 C6 103.06(19) . . ?
C4 C5 H5A 111.2 . . ?
C6 C5 H5A 111.2 . . ?
C4 C5 H5B 111.2 . . ?
C6 C5 H5B 111.2 . . ?
H5A C5 H5B 109.1 . . ?
C5 C6 C1 107.85(19) . . ?
C5 C6 C7 100.15(18) . . ?
C1 C6 C7 101.02(17) . . ?
C5 C6 H6 115.3 . . ?
C1 C6 H6 115.3 . . ?
C7 C6 H6 115.3 . . ?
C3 C7 C6 92.87(17) . . ?
C3 C7 H7A 113.1 . . ?
C6 C7 H7A 113.1 . . ?
C3 C7 H7B 113.1 . . ?
C6 C7 H7B 113.1 . . ?
H7A C7 H7B 110.5 . . ?
Si1 C8 H8A 109.5 . . ?
Si1 C8 H8B 109.5 . . ?
H8A C8 H8B 109.5 . . ?
Si1 C8 H8C 109.5 . . ?
H8A C8 H8C 109.5 . . ?
H8B C8 H8C 109.5 . . ?
Si1 C9 H9A 109.5 . . ?
Si1 C9 H9B 109.5 . . ?
H9A C9 H9B 109.5 . . ?
Si1 C9 H9C 109.5 . . ?
H9A C9 H9C 109.5 . . ?
H9B C9 H9C 109.5 . . ?
N2 C10 C12 110.55(19) . . ?
N2 C10 C11 108.0(2) . . ?
C12 C10 C11 109.1(2) . . ?
N2 C10 C13 109.87(19) . . ?
C12 C10 C13 110.3(2) . . ?
C11 C10 C13 109.0(2) . . ?
C10 C11 H11A 109.5 . . ?
C10 C11 H11B 109.5 . . ?
H11A C11 H11B 109.5 . . ?
C10 C11 H11C 109.5 . . ?
H11A C11 H11C 109.5 . . ?
H11B C11 H11C 109.5 . . ?
C10 C12 H12A 109.5 . . ?
C10 C12 H12B 109.5 . . ?
H12A C12 H12B 109.5 . . ?
C10 C12 H12C 109.5 . . ?
H12A C12 H12C 109.5 . . ?
H12B C12 H12C 109.5 . . ?
C10 C13 H13A 109.5 . . ?
C10 C13 H13B 109.5 . . ?
H13A C13 H13B 109.5 . . ?
C10 C13 H13C 109.5 . . ?
H13A C13 H13C 109.5 . . ?
H13B C13 H13C 109.5 . . ?
N3 C14 C15 111.80(18) . . ?
N3 C14 C16 108.31(18) . . ?
C15 C14 C16 111.2(2) . . ?
N3 C14 C17 108.53(19) . . ?
C15 C14 C17 107.85(19) . . ?
C16 C14 C17 109.1(2) . . ?
C14 C15 H15A 109.5 . . ?
C14 C15 H15B 109.5 . . ?
H15A C15 H15B 109.5 . . ?
C14 C15 H15C 109.5 . . ?
H15A C15 H15C 109.5 . . ?
H15B C15 H15C 109.5 . . ?
C14 C16 H16A 109.5 . . ?
C14 C16 H16B 109.5 . . ?
H16A C16 H16B 109.5 . . ?
C14 C16 H16C 109.5 . . ?
H16A C16 H16C 109.5 . . ?
H16B C16 H16C 109.5 . . ?
C14 C17 H17A 109.5 . . ?
C14 C17 H17B 109.5 . . ?
H17A C17 H17B 109.5 . . ?
C14 C17 H17C 109.5 . . ?
H17A C17 H17C 109.5 . . ?
H17B C17 H17C 109.5 . . ?
C23 C18 C19 120.1(2) . . ?
C23 C18 N1 120.79(19) . . ?
C19 C18 N1 119.11(19) . . ?
C20 C19 C18 118.9(2) . . ?
C20 C19 C24 118.8(2) . . ?
C18 C19 C24 122.2(2) . . ?
C21 C20 C19 121.4(2) . . ?
C21 C20 H20 119.3 . . ?
C19 C20 H20 119.3 . . ?
C22 C21 C20 119.6(2) . . ?
C22 C21 H21 120.2 . . ?
C20 C21 H21 120.2 . . ?
C21 C22 C23 122.2(2) . . ?
C21 C22 H22 118.9 . . ?
C23 C22 H22 118.9 . . ?
C22 C23 C18 117.8(2) . . ?
C22 C23 C27 118.8(2) . . ?
C18 C23 C27 123.3(2) . . ?
C19 C24 C26 110.7(2) . . ?
C19 C24 C25 113.2(2) . . ?
C26 C24 C25 109.8(2) . . ?
C19 C24 H24 107.6 . . ?
C26 C24 H24 107.6 . . ?
C25 C24 H24 107.6 . . ?
C24 C25 H25A 109.5 . . ?
C24 C25 H25B 109.5 . . ?
H25A C25 H25B 109.5 . . ?
C24 C25 H25C 109.5 . . ?
H25A C25 H25C 109.5 . . ?
H25B C25 H25C 109.5 . . ?
C24 C26 H26A 109.5 . . ?
C24 C26 H26B 109.5 . . ?
H26A C26 H26B 109.5 . . ?
C24 C26 H26C 109.5 . . ?
H26A C26 H26C 109.5 . . ?
H26B C26 H26C 109.5 . . ?
C23 C27 C29 112.6(2) . . ?
C23 C27 C28 111.1(2) . . ?
C29 C27 C28 109.1(2) . . ?
C23 C27 H27 108.0 . . ?
C29 C27 H27 108.0 . . ?
C28 C27 H27 108.0 . . ?
C27 C28 H28A 109.5 . . ?
C27 C28 H28B 109.5 . . ?
H28A C28 H28B 109.5 . . ?
C27 C28 H28C 109.5 . . ?
H28A C28 H28C 109.5 . . ?
H28B C28 H28C 109.5 . . ?
C27 C29 H29A 109.5 . . ?
C27 C29 H29B 109.5 . . ?
H29A C29 H29B 109.5 . . ?
C27 C29 H29C 109.5 . . ?
H29A C29 H29C 109.5 . . ?
H29B C29 H29C 109.5 . . ?
C31 C30 P1 133.58(16) . . ?
C31 C30 Al1 103.22(14) . . ?
P1 C30 Al1 122.35(11) . . ?
C30 C31 C38 125.6(2) . . ?
C30 C31 C32 117.62(18) . . ?
C38 C31 C32 116.59(18) . . ?
C33 C32 C31 117.93(19) . . ?
C33 C32 C34 124.2(2) . . ?
C31 C32 C34 117.8(2) . . ?
C32 C33 C36 121.2(2) . . ?
C32 C33 Al1 106.26(16) . . ?
C36 C33 Al1 132.33(18) . . ?
C35 C34 C32 110.6(2) . . ?
C35 C34 H34A 109.5 . . ?
C32 C34 H34A 109.5 . . ?
C35 C34 H34B 109.5 . . ?
C32 C34 H34B 109.5 . . ?
H34A C34 H34B 108.1 . . ?
C34 C35 H35A 109.5 . . ?
C34 C35 H35B 109.5 . . ?
H35A C35 H35B 109.5 . . ?
C34 C35 H35C 109.5 . . ?
H35A C35 H35C 109.5 . . ?
H35B C35 H35C 109.5 . . ?
C33 C36 C37 114.8(2) . . ?
C33 C36 H36A 108.6 . . ?
C37 C36 H36A 108.6 . . ?
C33 C36 H36B 108.6 . . ?
C37 C36 H36B 108.6 . . ?
H36A C36 H36B 107.5 . . ?
C36 C37 H37A 109.5 . . ?
C36 C37 H37B 109.5 . . ?
H37A C37 H37B 109.5 . . ?
C36 C37 H37C 109.5 . . ?
H37A C37 H37C 109.5 . . ?
H37B C37 H37C 109.5 . . ?
N4 C38 C31 125.7(2) . . ?
N4 C39 C40 110.3(2) . . ?
N4 C39 C41 109.1(2) . . ?
C40 C39 C41 112.6(3) . . ?
N4 C39 H39 108.2 . . ?
C40 C39 H39 108.2 . . ?
C41 C39 H39 108.2 . . ?
C39 C40 H40A 109.5 . . ?
C39 C40 H40B 109.5 . . ?
H40A C40 H40B 109.5 . . ?
C39 C40 H40C 109.5 . . ?
H40A C40 H40C 109.5 . . ?
H40B C40 H40C 109.5 . . ?
C39 C41 H41A 109.5 . . ?
C39 C41 H41B 109.5 . . ?
H41A C41 H41B 109.5 . . ?
C39 C41 H41C 109.5 . . ?
H41A C41 H41C 109.5 . . ?
H41B C41 H41C 109.5 . . ?
N4 C42 C44 111.2(2) . . ?
N4 C42 C43 113.1(2) . . ?
C44 C42 C43 110.8(2) . . ?
N4 C42 H42 107.2 . . ?
C44 C42 H42 107.2 . . ?
C43 C42 H42 107.2 . . ?
C42 C43 H43A 109.5 . . ?
C42 C43 H43B 109.5 . . ?
H43A C43 H43B 109.5 . . ?
C42 C43 H43C 109.5 . . ?
H43A C43 H43C 109.5 . . ?
H43B C43 H43C 109.5 . . ?
C42 C44 H44A 109.5 . . ?
C42 C44 H44B 109.5 . . ?
H44A C44 H44B 109.5 . . ?
C42 C44 H44C 109.5 . . ?
H44A C44 H44C 109.5 . . ?
H44B C44 H44C 109.5 . . ?
N5 C45 C47 116.4(2) . . ?
N5 C45 C46 115.7(2) . . ?
C47 C45 C46 109.4(2) . . ?
N5 C45 H45 104.6 . . ?
C47 C45 H45 104.6 . . ?
C46 C45 H45 104.6 . . ?
C45 C46 H46A 109.5 . . ?
C45 C46 H46B 109.5 . . ?
H46A C46 H46B 109.5 . . ?
C45 C46 H46C 109.5 . . ?
H46A C46 H46C 109.5 . . ?
H46B C46 H46C 109.5 . . ?
C45 C47 H47A 109.5 . . ?
C45 C47 H47B 109.5 . . ?
H47A C47 H47B 109.5 . . ?
C45 C47 H47C 109.5 . . ?
H47A C47 H47C 109.5 . . ?
H47B C47 H47C 109.5 . . ?
N5 C48 C49 114.9(2) . . ?
N5 C48 C50 115.9(2) . . ?
C49 C48 C50 109.0(2) . . ?
N5 C48 H48 105.3 . . ?
C49 C48 H48 105.3 . . ?
C50 C48 H48 105.3 . . ?
C48 C49 H49A 109.5 . . ?
C48 C49 H49B 109.5 . . ?
H49A C49 H49B 109.5 . . ?
C48 C49 H49C 109.5 . . ?
H49A C49 H49C 109.5 . . ?
H49B C49 H49C 109.5 . . ?
C48 C50 H50A 109.5 . . ?
C48 C50 H50B 109.5 . . ?
H50A C50 H50B 109.5 . . ?
C48 C50 H50C 109.5 . . ?
H50A C50 H50C 109.5 . . ?
H50B C50 H50C 109.5 . . ?

loop_
_geom_bond_atom_site_label_1
_geom_bond_atom_site_label_2
_geom_bond_distance
_geom_bond_site_symmetry_2
_geom_bond_publ_flag
P1 N2 1.7031(18) . ?
P1 C30 1.708(2) . ?
P1 N3 1.7098(18) . ?
P1 C1 1.755(2) . ?
Si1 N2 1.730(2) . ?
Si1 N3 1.7327(18) . ?
Si1 C9 1.854(3) . ?
Si1 C8 1.869(3) . ?
Al1 N5 1.8452(18) . ?
Al1 N1 1.9174(18) . ?
Al1 C33 1.990(2) . ?
Al1 C30 1.992(2) . ?
N1 C2 1.355(3) . ?
N1 C18 1.453(3) . ?
N2 C10 1.496(3) . ?
N3 C14 1.472(3) . ?
N4 C38 1.285(3) . ?
N4 C39 1.502(3) . ?
N4 C42 1.513(3) . ?
N5 C45 1.467(3) . ?
N5 C48 1.471(3) . ?
C1 C2 1.395(3) . ?
C1 C6 1.539(3) . ?
C2 C3 1.531(3) . ?
C3 C7 1.532(3) . ?
C3 C4 1.542(3) . ?
C3 H3 1.0000 . ?
C4 C5 1.530(4) . ?
C4 H4A 0.9900 . ?
C4 H4B 0.9900 . ?
C5 C6 1.538(3) . ?
C5 H5A 0.9900 . ?
C5 H5B 0.9900 . ?
C6 C7 1.547(3) . ?
C6 H6 1.0000 . ?
C7 H7A 0.9900 . ?
C7 H7B 0.9900 . ?
C8 H8A 0.9800 . ?
C8 H8B 0.9800 . ?
C8 H8C 0.9800 . ?
C9 H9A 0.9800 . ?
C9 H9B 0.9800 . ?
C9 H9C 0.9800 . ?
C10 C12 1.512(4) . ?
C10 C11 1.522(3) . ?
C10 C13 1.528(3) . ?
C11 H11A 0.9800 . ?
C11 H11B 0.9800 . ?
C11 H11C 0.9800 . ?
C12 H12A 0.9800 . ?
C12 H12B 0.9800 . ?
C12 H12C 0.9800 . ?
C13 H13A 0.9800 . ?
C13 H13B 0.9800 . ?
C13 H13C 0.9800 . ?
C14 C15 1.524(3) . ?
C14 C16 1.528(3) . ?
C14 C17 1.531(3) . ?
C15 H15A 0.9800 . ?
C15 H15B 0.9800 . ?
C15 H15C 0.9800 . ?
C16 H16A 0.9800 . ?
C16 H16B 0.9800 . ?
C16 H16C 0.9800 . ?
C17 H17A 0.9800 . ?
C17 H17B 0.9800 . ?
C17 H17C 0.9800 . ?
C18 C23 1.410(3) . ?
C18 C19 1.413(3) . ?
C19 C20 1.392(3) . ?
C19 C24 1.517(3) . ?
C20 C21 1.374(4) . ?
C20 H20 0.9500 . ?
C21 C22 1.369(4) . ?
C21 H21 0.9500 . ?
C22 C23 1.404(3) . ?
C22 H22 0.9500 . ?
C23 C27 1.509(3) . ?
C24 C26 1.537(4) . ?
C24 C25 1.538(4) . ?
C24 H24 1.0000 . ?
C25 H25A 0.9800 . ?
C25 H25B 0.9800 . ?
C25 H25C 0.9800 . ?
C26 H26A 0.9800 . ?
C26 H26B 0.9800 . ?
C26 H26C 0.9800 . ?
C27 C29 1.525(4) . ?
C27 C28 1.532(4) . ?
C27 H27 1.0000 . ?
C28 H28A 0.9800 . ?
C28 H28B 0.9800 . ?
C28 H28C 0.9800 . ?
C29 H29A 0.9800 . ?
C29 H29B 0.9800 . ?
C29 H29C 0.9800 . ?
C30 C31 1.401(3) . ?
C31 C38 1.415(3) . ?
C31 C32 1.518(3) . ?
C32 C33 1.355(3) . ?
C32 C34 1.525(3) . ?
C33 C36 1.515(3) . ?
C34 C35 1.524(4) . ?
C34 H34A 0.9900 . ?
C34 H34B 0.9900 . ?
C35 H35A 0.9800 . ?
C35 H35B 0.9800 . ?
C35 H35C 0.9800 . ?
C36 C37 1.517(4) . ?
C36 H36A 0.9900 . ?
C36 H36B 0.9900 . ?
C37 H37A 0.9800 . ?
C37 H37B 0.9800 . ?
C37 H37C 0.9800 . ?
C39 C40 1.508(4) . ?
C39 C41 1.521(4) . ?
C39 H39 1.0000 . ?
C40 H40A 0.9800 . ?
C40 H40B 0.9800 . ?
C40 H40C 0.9800 . ?
C41 H41A 0.9800 . ?
C41 H41B 0.9800 . ?
C41 H41C 0.9800 . ?
C42 C44 1.518(4) . ?
C42 C43 1.519(4) . ?
C42 H42 1.0000 . ?
C43 H43A 0.9800 . ?
C43 H43B 0.9800 . ?
C43 H43C 0.9800 . ?
C44 H44A 0.9800 . ?
C44 H44B 0.9800 . ?
C44 H44C 0.9800 . ?
C45 C47 1.529(3) . ?
C45 C46 1.545(4) . ?
C45 H45 1.0000 . ?
C46 H46A 0.9800 . ?
C46 H46B 0.9800 . ?
C46 H46C 0.9800 . ?
C47 H47A 0.9800 . ?
C47 H47B 0.9800 . ?
C47 H47C 0.9800 . ?
C48 C49 1.529(4) . ?
C48 C50 1.542(3) . ?
C48 H48 1.0000 . ?
C49 H49A 0.9800 . ?
C49 H49B 0.9800 . ?
C49 H49C 0.9800 . ?
C50 H50A 0.9800 . ?
C50 H50B 0.9800 . ?
C50 H50C 0.9800 . ?

loop_
_geom_torsion_atom_site_label_1
_geom_torsion_atom_site_label_2
_geom_torsion_atom_site_label_3
_geom_torsion_atom_site_label_4
_geom_torsion
_geom_torsion_site_symmetry_1
_geom_torsion_site_symmetry_2
_geom_torsion_site_symmetry_3
_geom_torsion_site_symmetry_4
_geom_torsion_publ_flag
C30 P1 N2 C10 -42.6(2) . . . . ?
N3 P1 N2 C10 -173.1(2) . . . . ?
C1 P1 N2 C10 80.2(2) . . . . ?
C30 P1 N2 Si1 135.09(10) . . . . ?
N3 P1 N2 Si1 4.49(9) . . . . ?
C1 P1 N2 Si1 -102.15(11) . . . . ?
N3 Si1 N2 C10 173.3(2) . . . . ?
C9 Si1 N2 C10 55.0(2) . . . . ?
C8 Si1 N2 C10 -71.5(2) . . . . ?
N3 Si1 N2 P1 -4.44(9) . . . . ?
C9 Si1 N2 P1 -122.68(13) . . . . ?
C8 Si1 N2 P1 110.76(12) . . . . ?
N2 P1 N3 C14 169.0(2) . . . . ?
C30 P1 N3 C14 46.1(2) . . . . ?
C1 P1 N3 C14 -77.1(2) . . . . ?
N2 P1 N3 Si1 -4.48(9) . . . . ?
C30 P1 N3 Si1 -127.45(10) . . . . ?
C1 P1 N3 Si1 109.35(10) . . . . ?
N2 Si1 N3 C14 -168.9(2) . . . . ?
C9 Si1 N3 C14 -52.1(2) . . . . ?
C8 Si1 N3 C14 75.8(2) . . . . ?
N2 Si1 N3 P1 4.42(9) . . . . ?
C9 Si1 N3 P1 121.28(12) . . . . ?
C8 Si1 N3 P1 -110.83(12) . . . . ?
N1 Al1 N5 C45 77.60(18) . . . . ?
C33 Al1 N5 C45 -142.32(17) . . . . ?
C30 Al1 N5 C45 -42.51(19) . . . . ?
N1 Al1 N5 C48 -113.13(17) . . . . ?
C33 Al1 N5 C48 26.95(19) . . . . ?
C30 Al1 N5 C48 126.76(17) . . . . ?
N2 P1 C1 C2 -112.1(2) . . . . ?
C30 P1 C1 C2 18.9(2) . . . . ?
N3 P1 C1 C2 156.0(2) . . . . ?
N2 P1 C1 C6 56.6(2) . . . . ?
C30 P1 C1 C6 -172.42(17) . . . . ?
N3 P1 C1 C6 -35.3(2) . . . . ?
C18 N1 C2 C1 165.7(2) . . . . ?
Al1 N1 C2 C1 -17.3(3) . . . . ?
C18 N1 C2 C3 -18.1(3) . . . . ?
Al1 N1 C2 C3 158.93(16) . . . . ?
C6 C1 C2 N1 173.8(2) . . . . ?
P1 C1 C2 N1 -16.2(4) . . . . ?
C6 C1 C2 C3 -2.9(2) . . . . ?
P1 C1 C2 C3 167.08(18) . . . . ?
N1 C2 C3 C7 -139.6(2) . . . . ?
C1 C2 C3 C7 37.5(2) . . . . ?
N1 C2 C3 C4 115.4(2) . . . . ?
C1 C2 C3 C4 -67.6(2) . . . . ?
C2 C3 C4 C5 68.6(2) . . . . ?
C7 C3 C4 C5 -36.4(2) . . . . ?
C3 C4 C5 C6 -1.0(2) . . . . ?
C4 C5 C6 C1 -67.6(2) . . . . ?
C4 C5 C6 C7 37.5(2) . . . . ?
C2 C1 C6 C5 72.3(2) . . . . ?
P1 C1 C6 C5 -99.0(2) . . . . ?
C2 C1 C6 C7 -32.3(2) . . . . ?
P1 C1 C6 C7 156.43(16) . . . . ?
C2 C3 C7 C6 -53.79(19) . . . . ?
C4 C3 C7 C6 57.82(19) . . . . ?
C5 C6 C7 C3 -58.5(2) . . . . ?
C1 C6 C7 C3 52.15(19) . . . . ?
P1 N2 C10 C12 -20.6(3) . . . . ?
Si1 N2 C10 C12 162.47(19) . . . . ?
P1 N2 C10 C11 -140.0(2) . . . . ?
Si1 N2 C10 C11 43.2(3) . . . . ?
P1 N2 C10 C13 101.3(2) . . . . ?
Si1 N2 C10 C13 -75.6(3) . . . . ?
P1 N3 C14 C15 61.8(3) . . . . ?
Si1 N3 C14 C15 -127.01(19) . . . . ?
P1 N3 C14 C16 -61.1(2) . . . . ?
Si1 N3 C14 C16 110.1(2) . . . . ?
P1 N3 C14 C17 -179.38(16) . . . . ?
Si1 N3 C14 C17 -8.2(3) . . . . ?
C2 N1 C18 C23 103.4(2) . . . . ?
Al1 N1 C18 C23 -73.2(2) . . . . ?
C2 N1 C18 C19 -78.5(2) . . . . ?
Al1 N1 C18 C19 105.0(2) . . . . ?
C23 C18 C19 C20 -0.8(3) . . . . ?
N1 C18 C19 C20 -179.0(2) . . . . ?
C23 C18 C19 C24 176.4(2) . . . . ?
N1 C18 C19 C24 -1.7(3) . . . . ?
C18 C19 C20 C21 -0.6(4) . . . . ?
C24 C19 C20 C21 -178.0(2) . . . . ?
C19 C20 C21 C22 1.1(4) . . . . ?
C20 C21 C22 C23 -0.2(4) . . . . ?
C21 C22 C23 C18 -1.2(4) . . . . ?
C21 C22 C23 C27 -179.4(2) . . . . ?
C19 C18 C23 C22 1.7(3) . . . . ?
N1 C18 C23 C22 179.8(2) . . . . ?
C19 C18 C23 C27 179.8(2) . . . . ?
N1 C18 C23 C27 -2.0(3) . . . . ?
C20 C19 C24 C26 85.5(3) . . . . ?
C18 C19 C24 C26 -91.7(3) . . . . ?
C20 C19 C24 C25 -38.3(3) . . . . ?
C18 C19 C24 C25 144.4(2) . . . . ?
C22 C23 C27 C29 -40.0(3) . . . . ?
C18 C23 C27 C29 141.9(2) . . . . ?
C22 C23 C27 C28 82.7(3) . . . . ?
C18 C23 C27 C28 -95.4(3) . . . . ?
N2 P1 C30 C31 -30.1(2) . . . . ?
N3 P1 C30 C31 77.0(2) . . . . ?
C1 P1 C30 C31 -158.2(2) . . . . ?
N2 P1 C30 Al1 137.38(11) . . . . ?
N3 P1 C30 Al1 -115.52(13) . . . . ?
C1 P1 C30 Al1 9.32(15) . . . . ?
P1 C30 C31 C38 -27.9(3) . . . . ?
Al1 C30 C31 C38 162.89(18) . . . . ?
P1 C30 C31 C32 146.68(18) . . . . ?
Al1 C30 C31 C32 -22.5(2) . . . . ?
C30 C31 C32 C33 15.3(3) . . . . ?
C38 C31 C32 C33 -169.6(2) . . . . ?
C30 C31 C32 C34 -160.96(19) . . . . ?
C38 C31 C32 C34 14.1(3) . . . . ?
C31 C32 C33 C36 177.7(2) . . . . ?
C34 C32 C33 C36 -6.2(3) . . . . ?
C31 C32 C33 Al1 1.8(2) . . . . ?
C34 C32 C33 Al1 177.85(18) . . . . ?
C33 C32 C34 C35 -89.4(3) . . . . ?
C31 C32 C34 C35 86.6(3) . . . . ?
C32 C33 C36 C37 158.3(2) . . . . ?
Al1 C33 C36 C37 -27.1(4) . . . . ?
C39 N4 C38 C31 -173.2(2) . . . . ?
C42 N4 C38 C31 3.3(4) . . . . ?
C30 C31 C38 N4 -104.5(3) . . . . ?
C32 C31 C38 N4 80.8(3) . . . . ?
C38 N4 C39 C40 -64.8(3) . . . . ?
C42 N4 C39 C40 118.4(3) . . . . ?
C38 N4 C39 C41 59.4(3) . . . . ?
C42 N4 C39 C41 -117.4(3) . . . . ?
C38 N4 C42 C44 -102.9(3) . . . . ?
C39 N4 C42 C44 73.8(3) . . . . ?
C38 N4 C42 C43 131.8(2) . . . . ?
C39 N4 C42 C43 -51.6(3) . . . . ?
C48 N5 C45 C47 -46.7(3) . . . . ?
Al1 N5 C45 C47 122.6(2) . . . . ?
C48 N5 C45 C46 83.9(3) . . . . ?
Al1 N5 C45 C46 -106.9(2) . . . . ?
C45 N5 C48 C49 84.5(3) . . . . ?
Al1 N5 C48 C49 -84.6(2) . . . . ?
C45 N5 C48 C50 -44.0(3) . . . . ?
Al1 N5 C48 C50 146.86(18) . . . . ?
